data_4101139
_journal_name_full 'Journal of the American Chemical Society'
_journal_paper_doi 10.1021/ja054684s
_journal_year 2006
_chemical_formula_sum 'C33.5 H49 Al Br Cl N2 O2'
_chemical_formula_weight 654.09
_space_group_IT_number 2
_symmetry_cell_setting triclinic
_symmetry_space_group_name_Hall '-P 1'
_symmetry_space_group_name_H-M 'P -1'
_cell_angle_alpha 76.0377(6)
_cell_angle_beta 69.8258(6)
_cell_angle_gamma 85.9439(6)
_cell_formula_units_Z 4
_cell_length_a 14.4180(2)
_cell_length_b 14.8094(2)
_cell_length_c 17.2404(3)
_cell_measurement_temperature 90(2)
_cell_volume 3352.95(9)
_diffrn_ambient_temperature 90(2)
_exptl_crystal_density_diffrn 1.296
_cod_depositor_comments
;
The following automatic conversions were performed:

'_cell_measurement_temperature' value '90.0(2) K' was changed to
'90(2)' - the value should be numeric and without a unit designator.

Automatic conversion script
Id: cif_fix_values 1646 2011-03-28 12:23:43Z adriana 
;
_cod_original_formula_sum 'C33.50 H49 Al Br Cl N2 O2'
_cod_database_code 4101139

loop_
_symmetry_equiv_pos_as_xyz
'x, y, z'
'-x, -y, -z'

loop_
_atom_site_label
_atom_site_type_symbol
_atom_site_fract_x
_atom_site_fract_y
_atom_site_fract_z
_atom_site_U_iso_or_equiv
_atom_site_adp_type
_atom_site_occupancy
_atom_site_symmetry_multiplicity
_atom_site_calc_flag
_atom_site_refinement_flags
_atom_site_disorder_assembly
_atom_site_disorder_group
Al1A Al 0.82172(13) 0.38951(13) 1.15616(12) 0.0143(4) Uani 1 1 d . . .
N1A N 0.8496(4) 0.4857(3) 1.0505(3) 0.0157(11) Uani 1 1 d . . .
N2A N 0.7053(4) 0.4692(3) 1.2023(3) 0.0156(11) Uani 1 1 d . . .
O1A O 0.9335(3) 0.3302(3) 1.1077(3) 0.0156(9) Uani 1 1 d . . .
O2A O 0.8600(3) 0.3885(3) 1.2426(3) 0.0177(10) Uani 1 1 d . . .
Br1A Br 0.71515(5) 0.27081(4) 1.16417(4) 0.02217(19) Uani 1 1 d . . .
C1A C 0.9650(4) 0.3163(4) 1.0293(4) 0.0154(13) Uani 1 1 d . . .
C2A C 1.0187(4) 0.2352(4) 1.0108(4) 0.0135(13) Uani 1 1 d . . .
C3A C 1.0418(5) 0.1605(4) 1.0809(4) 0.0170(14) Uani 1 1 d . . .
C4A C 1.1013(5) 0.2036(5) 1.1227(4) 0.0219(15) Uani 1 1 d . . .
H4A1 H 1.1656 0.2261 1.0805 0.033 Uiso 1 1 calc R . .
H4A2 H 1.1114 0.1564 1.1697 0.033 Uiso 1 1 calc R . .
H4A3 H 1.0647 0.2558 1.1444 0.033 Uiso 1 1 calc R . .
C5A C 0.9460(5) 0.1162(5) 1.1483(4) 0.0238(15) Uani 1 1 d . . .
H5A1 H 0.9052 0.1642 1.1739 0.036 Uiso 1 1 calc R . .
H5A2 H 0.9618 0.0688 1.1924 0.036 Uiso 1 1 calc R . .
H5A3 H 0.9097 0.0871 1.1218 0.036 Uiso 1 1 calc R . .
C6A C 1.1046(5) 0.0820(4) 1.0449(4) 0.0223(15) Uani 1 1 d . . .
H6A1 H 1.0698 0.0537 1.0167 0.033 Uiso 1 1 calc R . .
H6A2 H 1.1158 0.0346 1.0913 0.033 Uiso 1 1 calc R . .
H6A3 H 1.1683 0.1077 1.0038 0.033 Uiso 1 1 calc R . .
C7A C 1.0481(5) 0.2262(4) 0.9277(4) 0.0191(14) Uani 1 1 d . . .
H7A H 1.0843 0.1724 0.9149 0.023 Uiso 1 1 calc R . .
C8A C 1.0285(4) 0.2910(4) 0.8608(4) 0.0169(14) Uani 1 1 d . . .
C9A C 1.0621(4) 0.2705(4) 0.7712(4) 0.0161(14) Uani 1 1 d . . .
C10A C 1.0178(5) 0.1749(5) 0.7795(5) 0.0299(17) Uani 1 1 d . . .
H10A H 0.9457 0.1763 0.8046 0.045 Uiso 1 1 calc R . .
H10B H 1.0438 0.1262 0.8159 0.045 Uiso 1 1 calc R . .
H10C H 1.0360 0.1617 0.7231 0.045 Uiso 1 1 calc R . .
C11A C 1.1742(5) 0.2678(5) 0.7357(4) 0.0238(15) Uani 1 1 d . . .
H11A H 1.1949 0.2543 0.6793 0.036 Uiso 1 1 calc R . .
H11B H 1.1982 0.2192 0.7737 0.036 Uiso 1 1 calc R . .
H11C H 1.2017 0.3282 0.7313 0.036 Uiso 1 1 calc R . .
C12A C 1.0248(5) 0.3439(5) 0.7100(4) 0.0273(16) Uani 1 1 d . . .
H12A H 1.0544 0.4046 0.7018 0.041 Uiso 1 1 calc R . .
H12B H 0.9527 0.3475 0.7337 0.041 Uiso 1 1 calc R . .
H12C H 1.0435 0.3266 0.6552 0.041 Uiso 1 1 calc R . .
C13A C 0.9798(4) 0.3698(4) 0.8787(4) 0.0137(13) Uani 1 1 d . . .
H13A H 0.9680 0.4164 0.8346 0.016 Uiso 1 1 calc R . .
C14A C 0.9465(4) 0.3825(4) 0.9633(4) 0.0140(13) Uani 1 1 d . . .
C15A C 0.8981(4) 0.4681(4) 0.9772(4) 0.0149(13) Uani 1 1 d . . .
H15A H 0.9019 0.5162 0.9284 0.018 Uiso 1 1 calc R . .
C16A C 0.8047(4) 0.5799(4) 1.0498(4) 0.0158(13) Uani 1 1 d . . .
H16A H 0.8355 0.6216 0.9932 0.019 Uiso 1 1 calc R . .
H16B H 0.8187 0.6062 1.0923 0.019 Uiso 1 1 calc R . .
C17A C 0.6943(5) 0.5764(5) 1.0696(4) 0.0216(15) Uani 1 1 d . . .
H17A H 0.6809 0.5632 1.0208 0.026 Uiso 1 1 calc R . .
H17B H 0.6666 0.6382 1.0769 0.026 Uiso 1 1 calc R . .
C18A C 0.6418(4) 0.5025(4) 1.1499(4) 0.0188(14) Uani 1 1 d . . .
H18A H 0.5808 0.5290 1.1842 0.023 Uiso 1 1 calc R . .
H18B H 0.6222 0.4491 1.1335 0.023 Uiso 1 1 calc R . .
C19A C 0.6814(4) 0.4922(4) 1.2740(4) 0.0171(14) Uani 1 1 d . . .
H19A H 0.6232 0.5277 1.2895 0.021 Uiso 1 1 calc R . .
C20A C 0.7350(4) 0.4686(4) 1.3329(4) 0.0164(14) Uani 1 1 d . . .
C21A C 0.8234(4) 0.4164(4) 1.3151(4) 0.0159(13) Uani 1 1 d . . .
C22A C 0.8723(4) 0.3944(4) 1.3757(4) 0.0143(13) Uani 1 1 d . . .
C23A C 0.9666(5) 0.3364(4) 1.3602(4) 0.0190(14) Uani 1 1 d . . .
C24A C 1.0476(5) 0.3837(5) 1.2777(4) 0.0227(15) Uani 1 1 d . . .
H24A H 1.1082 0.3472 1.2705 0.034 Uiso 1 1 calc R . .
H24B H 1.0608 0.4465 1.2807 0.034 Uiso 1 1 calc R . .
H24C H 1.0255 0.3874 1.2292 0.034 Uiso 1 1 calc R . .
C25A C 0.9423(5) 0.2393(5) 1.3547(4) 0.0249(16) Uani 1 1 d . . .
H25A H 0.8919 0.2091 1.4081 0.037 Uiso 1 1 calc R . .
H25B H 1.0022 0.2017 1.3450 0.037 Uiso 1 1 calc R . .
H25C H 0.9172 0.2452 1.3077 0.037 Uiso 1 1 calc R . .
C26A C 1.0093(5) 0.3242(5) 1.4324(4) 0.0263(16) Uani 1 1 d . . .
H26A H 0.9600 0.2935 1.4862 0.040 Uiso 1 1 calc R . .
H26B H 1.0265 0.3854 1.4365 0.040 Uiso 1 1 calc R . .
H26C H 1.0687 0.2861 1.4206 0.040 Uiso 1 1 calc R . .
C27A C 0.8314(5) 0.4284(4) 1.4488(4) 0.0182(14) Uani 1 1 d . . .
H27A H 0.8646 0.4150 1.4892 0.022 Uiso 1 1 calc R . .
C28A C 0.7452(5) 0.4808(4) 1.4675(4) 0.0221(15) Uani 1 1 d . . .
C29A C 0.7067(5) 0.5203(5) 1.5483(4) 0.0268(16) Uani 1 1 d . . .
C30A C 0.7716(6) 0.4884(6) 1.6050(5) 0.046(2) Uani 1 1 d . . .
H30A H 0.7484 0.5176 1.6535 0.069 Uiso 1 1 calc R . .
H30B H 0.8405 0.5069 1.5718 0.069 Uiso 1 1 calc R . .
H30C H 0.7668 0.4206 1.6256 0.069 Uiso 1 1 calc R . .
C31A C 0.6043(7) 0.4862(8) 1.6011(6) 0.065(3) Uani 1 1 d . . .
H31A H 0.5805 0.5141 1.6504 0.097 Uiso 1 1 calc R . .
H31B H 0.6041 0.4183 1.6204 0.097 Uiso 1 1 calc R . .
H31C H 0.5608 0.5039 1.5671 0.097 Uiso 1 1 calc R . .
C32A C 0.7155(8) 0.6257(5) 1.5202(6) 0.053(3) Uani 1 1 d . . .
H32A H 0.6804 0.6483 1.4798 0.080 Uiso 1 1 calc R . .
H32B H 0.7854 0.6441 1.4929 0.080 Uiso 1 1 calc R . .
H32C H 0.6864 0.6527 1.5698 0.080 Uiso 1 1 calc R . .
C33A C 0.6983(5) 0.4994(4) 1.4081(4) 0.0196(14) Uani 1 1 d . . .
H33A H 0.6392 0.5342 1.4187 0.024 Uiso 1 1 calc R . .
Al1B Al 0.51372(13) -0.11939(13) 1.17429(12) 0.0139(4) Uani 1 1 d . . .
N1B N 0.5904(4) -0.0375(3) 1.0661(3) 0.0154(11) Uani 1 1 d . . .
N2B N 0.5827(4) -0.0483(4) 1.2256(3) 0.0151(11) Uani 1 1 d . . .
O1B O 0.4526(3) -0.1696(3) 1.1181(3) 0.0155(9) Uani 1 1 d . . .
O2B O 0.3992(3) -0.0937(3) 1.2447(3) 0.0159(9) Uani 1 1 d . . .
Br1B Br 0.59846(5) -0.25685(4) 1.21088(4) 0.0238(2) Uani 1 1 d . . .
C1B C 0.4943(4) -0.1927(4) 1.0433(4) 0.0123(13) Uani 1 1 d . . .
C2B C 0.4527(4) -0.2658(4) 1.0233(4) 0.0132(13) Uani 1 1 d . . .
C3B C 0.3608(4) -0.3216(4) 1.0876(4) 0.0147(13) Uani 1 1 d . . .
C4B C 0.2721(4) -0.2579(5) 1.1109(4) 0.0221(15) Uani 1 1 d . . .
H4B1 H 0.2878 -0.2109 1.1361 0.033 Uiso 1 1 calc R . .
H4B2 H 0.2146 -0.2950 1.1518 0.033 Uiso 1 1 calc R . .
H4B3 H 0.2571 -0.2270 1.0596 0.033 Uiso 1 1 calc R . .
C5B C 0.3834(5) -0.3719(5) 1.1685(4) 0.0219(15) Uani 1 1 d . . .
H5B1 H 0.4387 -0.4142 1.1538 0.033 Uiso 1 1 calc R . .
H5B2 H 0.3249 -0.4075 1.2095 0.033 Uiso 1 1 calc R . .
H5B3 H 0.4008 -0.3258 1.1937 0.033 Uiso 1 1 calc R . .
C6B C 0.3312(5) -0.3963(4) 1.0527(4) 0.0196(14) Uani 1 1 d . . .
H6B1 H 0.3141 -0.3667 1.0021 0.029 Uiso 1 1 calc R . .
H6B2 H 0.2739 -0.4316 1.0960 0.029 Uiso 1 1 calc R . .
H6B3 H 0.3865 -0.4385 1.0375 0.029 Uiso 1 1 calc R . .
C7B C 0.5005(4) -0.2840(4) 0.9442(4) 0.0149(13) Uani 1 1 d . . .
H7B H 0.4744 -0.3332 0.9309 0.018 Uiso 1 1 calc R . .
C8B C 0.5842(4) -0.2363(4) 0.8818(4) 0.0158(13) Uani 1 1 d . . .
C9B C 0.6324(4) -0.2660(4) 0.7978(4) 0.0162(14) Uani 1 1 d . . .
C10B C 0.6659(5) -0.3676(4) 0.8177(4) 0.0249(16) Uani 1 1 d . . .
H10D H 0.7103 -0.3727 0.8506 0.037 Uiso 1 1 calc R . .
H10E H 0.7008 -0.3865 0.7644 0.037 Uiso 1 1 calc R . .
H10F H 0.6080 -0.4082 0.8506 0.037 Uiso 1 1 calc R . .
C11B C 0.5579(5) -0.2604(5) 0.7509(4) 0.0233(15) Uani 1 1 d . . .
H11D H 0.4996 -0.2989 0.7877 0.035 Uiso 1 1 calc R . .
H11E H 0.5887 -0.2830 0.6989 0.035 Uiso 1 1 calc R . .
H11F H 0.5380 -0.1956 0.7360 0.035 Uiso 1 1 calc R . .
C12B C 0.7225(5) -0.2049(5) 0.7392(4) 0.0227(15) Uani 1 1 d . . .
H12D H 0.7020 -0.1402 0.7259 0.034 Uiso 1 1 calc R . .
H12E H 0.7518 -0.2264 0.6865 0.034 Uiso 1 1 calc R . .
H12F H 0.7715 -0.2091 0.7677 0.034 Uiso 1 1 calc R . .
C13B C 0.6199(4) -0.1642(4) 0.9012(4) 0.0163(14) Uani 1 1 d . . .
H13B H 0.6746 -0.1281 0.8600 0.020 Uiso 1 1 calc R . .
C14B C 0.5761(4) -0.1427(4) 0.9825(4) 0.0143(13) Uani 1 1 d . . .
C15B C 0.6136(4) -0.0619(4) 0.9942(4) 0.0143(13) Uani 1 1 d . . .
H15B H 0.6590 -0.0231 0.9456 0.017 Uiso 1 1 calc R . .
C16B C 0.6296(4) 0.0536(4) 1.0635(4) 0.0166(14) Uani 1 1 d . . .
H16C H 0.5751 0.0890 1.0956 0.020 Uiso 1 1 calc R . .
H16D H 0.6547 0.0897 1.0039 0.020 Uiso 1 1 calc R . .
C17B C 0.7125(4) 0.0434(4) 1.1010(4) 0.0175(14) Uani 1 1 d . . .
H17C H 0.7222 0.1032 1.1134 0.021 Uiso 1 1 calc R . .
H17D H 0.7747 0.0292 1.0585 0.021 Uiso 1 1 calc R . .
C18B C 0.6911(4) -0.0333(4) 1.1825(4) 0.0167(14) Uani 1 1 d . . .
H18C H 0.7220 -0.0918 1.1687 0.020 Uiso 1 1 calc R . .
H18D H 0.7200 -0.0155 1.2212 0.020 Uiso 1 1 calc R . .
C19B C 0.5408(4) -0.0112(4) 1.2892(4) 0.0172(14) Uani 1 1 d . . .
H19B H 0.5819 0.0220 1.3058 0.021 Uiso 1 1 calc R . .
C20B C 0.4367(4) -0.0160(4) 1.3371(4) 0.0156(13) Uani 1 1 d . . .
C21B C 0.3692(4) -0.0570(4) 1.3133(4) 0.0143(13) Uani 1 1 d . . .
C22B C 0.2672(4) -0.0586(4) 1.3609(4) 0.0159(14) Uani 1 1 d . . .
C23B C 0.1908(4) -0.1001(4) 1.3365(4) 0.0147(13) Uani 1 1 d . . .
C24B C 0.1958(4) -0.0509(4) 1.2454(4) 0.0180(14) Uani 1 1 d . . .
H24D H 0.1878 0.0162 1.2411 0.027 Uiso 1 1 calc R . .
H24E H 0.1429 -0.0751 1.2322 0.027 Uiso 1 1 calc R . .
H24F H 0.2600 -0.0626 1.2051 0.027 Uiso 1 1 calc R . .
C25B C 0.2100(5) -0.2055(4) 1.3423(4) 0.0202(14) Uani 1 1 d . . .
H25D H 0.2749 -0.2141 1.3014 0.030 Uiso 1 1 calc R . .
H25E H 0.1587 -0.2328 1.3292 0.030 Uiso 1 1 calc R . .
H25F H 0.2083 -0.2363 1.3998 0.030 Uiso 1 1 calc R . .
C26B C 0.0845(4) -0.0887(5) 1.3945(4) 0.0226(15) Uani 1 1 d . . .
H26D H 0.0783 -0.1167 1.4537 0.034 Uiso 1 1 calc R . .
H26E H 0.0383 -0.1197 1.3786 0.034 Uiso 1 1 calc R . .
H26F H 0.0691 -0.0223 1.3883 0.034 Uiso 1 1 calc R . .
C27B C 0.2397(4) -0.0206(4) 1.4312(4) 0.0167(14) Uani 1 1 d . . .
H27B H 0.1716 -0.0233 1.4646 0.020 Uiso 1 1 calc R . .
C28B C 0.3054(5) 0.0223(4) 1.4575(4) 0.0169(14) Uani 1 1 d . . .
C29B C 0.2658(5) 0.0644(4) 1.5343(4) 0.0182(14) Uani 1 1 d . . .
C30B C 0.2166(6) -0.0111(5) 1.6133(4) 0.0299(17) Uani 1 1 d . . .
H30D H 0.1606 -0.0382 1.6065 0.045 Uiso 1 1 calc R . .
H30E H 0.1930 0.0161 1.6630 0.045 Uiso 1 1 calc R . .
H30F H 0.2645 -0.0597 1.6210 0.045 Uiso 1 1 calc R . .
C31B C 0.1899(5) 0.1391(5) 1.5194(4) 0.0251(16) Uani 1 1 d . . .
H31D H 0.2216 0.1865 1.4676 0.038 Uiso 1 1 calc R . .
H31E H 0.1652 0.1683 1.5679 0.038 Uiso 1 1 calc R . .
H31F H 0.1347 0.1101 1.5132 0.038 Uiso 1 1 calc R . .
C32B C 0.3487(5) 0.1123(5) 1.5488(4) 0.0243(15) Uani 1 1 d . . .
H32D H 0.3981 0.0662 1.5587 0.037 Uiso 1 1 calc R . .
H32E H 0.3201 0.1394 1.5984 0.037 Uiso 1 1 calc R . .
H32F H 0.3802 0.1616 1.4985 0.037 Uiso 1 1 calc R . .
C33B C 0.4039(5) 0.0235(4) 1.4081(4) 0.0194(14) Uani 1 1 d . . .
H33B H 0.4509 0.0519 1.4225 0.023 Uiso 1 1 calc R . .
C1S C 0.6323(5) 0.2405(6) 1.4849(5) 0.0341(18) Uani 1 1 d . . .
H1S1 H 0.6621 0.1800 1.5022 0.041 Uiso 1 1 calc R . .
H1S2 H 0.6824 0.2898 1.4705 0.041 Uiso 1 1 calc R . .
Cl1S Cl 0.60327(18) 0.24084(16) 1.39413(13) 0.0490(6) Uani 1 1 d . . .
Cl2S Cl 0.53074(15) 0.25822(13) 1.57066(12) 0.0395(5) Uani 1 1 d . . .

loop_
_atom_site_aniso_label
_atom_site_aniso_U_11
_atom_site_aniso_U_22
_atom_site_aniso_U_33
_atom_site_aniso_U_23
_atom_site_aniso_U_13
_atom_site_aniso_U_12
Al1A 0.0154(9) 0.0154(10) 0.0148(10) -0.0053(8) -0.0074(8) 0.0015(8)
N1A 0.014(3) 0.012(3) 0.025(3) -0.007(2) -0.009(2) 0.002(2)
N2A 0.015(3) 0.013(3) 0.018(3) -0.002(2) -0.006(2) -0.002(2)
O1A 0.014(2) 0.016(2) 0.019(2) -0.0073(19) -0.0074(18) 0.0054(18)
O2A 0.014(2) 0.022(2) 0.021(2) -0.012(2) -0.0068(19) 0.0054(18)
Br1A 0.0204(3) 0.0193(4) 0.0295(4) -0.0087(3) -0.0096(3) -0.0004(3)
C1A 0.015(3) 0.017(3) 0.014(3) -0.006(3) -0.003(3) -0.003(3)
C2A 0.011(3) 0.014(3) 0.016(3) -0.004(3) -0.005(3) -0.002(2)
C3A 0.022(3) 0.017(3) 0.014(3) -0.003(3) -0.010(3) 0.004(3)
C4A 0.026(4) 0.022(4) 0.020(4) -0.003(3) -0.013(3) 0.006(3)
C5A 0.026(4) 0.022(4) 0.022(4) -0.002(3) -0.010(3) 0.009(3)
C6A 0.027(4) 0.017(4) 0.023(4) -0.003(3) -0.009(3) 0.007(3)
C7A 0.018(3) 0.014(3) 0.025(4) -0.005(3) -0.006(3) -0.002(3)
C8A 0.009(3) 0.018(3) 0.023(4) -0.002(3) -0.006(3) -0.003(3)
C9A 0.014(3) 0.018(3) 0.017(3) -0.010(3) -0.004(3) 0.003(3)
C10A 0.032(4) 0.033(4) 0.030(4) -0.019(3) -0.005(3) -0.012(3)
C11A 0.020(3) 0.028(4) 0.024(4) -0.008(3) -0.008(3) -0.003(3)
C12A 0.023(4) 0.037(4) 0.025(4) -0.009(3) -0.010(3) -0.001(3)
C13A 0.015(3) 0.016(3) 0.011(3) -0.003(3) -0.007(3) 0.001(3)
C14A 0.009(3) 0.015(3) 0.017(3) -0.004(3) -0.004(3) 0.003(2)
C15A 0.012(3) 0.011(3) 0.019(4) 0.002(3) -0.006(3) -0.001(2)
C16A 0.020(3) 0.010(3) 0.019(3) -0.007(3) -0.006(3) 0.003(3)
C17A 0.023(3) 0.025(4) 0.025(4) -0.015(3) -0.015(3) 0.011(3)
C18A 0.009(3) 0.022(4) 0.028(4) -0.011(3) -0.006(3) 0.005(3)
C19A 0.013(3) 0.011(3) 0.023(4) -0.004(3) -0.001(3) 0.000(3)
C20A 0.021(3) 0.012(3) 0.017(3) -0.004(3) -0.008(3) 0.000(3)
C21A 0.018(3) 0.009(3) 0.019(3) -0.005(3) -0.002(3) -0.002(3)
C22A 0.016(3) 0.013(3) 0.015(3) -0.005(3) -0.004(3) -0.004(3)
C23A 0.018(3) 0.019(3) 0.020(4) -0.003(3) -0.008(3) 0.000(3)
C24A 0.018(3) 0.028(4) 0.019(4) -0.004(3) -0.004(3) 0.002(3)
C25A 0.033(4) 0.022(4) 0.024(4) -0.005(3) -0.016(3) 0.001(3)
C26A 0.023(4) 0.035(4) 0.023(4) -0.005(3) -0.010(3) -0.002(3)
C27A 0.020(3) 0.018(3) 0.015(3) -0.004(3) -0.002(3) -0.008(3)
C28A 0.026(4) 0.015(3) 0.018(4) -0.007(3) 0.006(3) -0.012(3)
C29A 0.037(4) 0.023(4) 0.018(4) -0.008(3) -0.002(3) -0.009(3)
C30A 0.050(5) 0.057(6) 0.032(5) -0.022(4) -0.008(4) 0.000(4)
C31A 0.051(6) 0.102(8) 0.038(5) -0.049(6) 0.017(4) -0.024(6)
C32A 0.085(7) 0.029(5) 0.040(5) -0.019(4) -0.007(5) 0.003(5)
C33A 0.019(3) 0.017(3) 0.016(3) -0.006(3) 0.004(3) -0.003(3)
Al1B 0.0146(9) 0.0136(10) 0.0157(10) -0.0061(8) -0.0061(8) 0.0010(7)
N1B 0.012(3) 0.014(3) 0.022(3) -0.005(2) -0.008(2) 0.001(2)
N2B 0.015(3) 0.019(3) 0.013(3) -0.006(2) -0.006(2) 0.004(2)
O1B 0.017(2) 0.017(2) 0.012(2) -0.0057(18) -0.0031(18) -0.0024(18)
O2B 0.016(2) 0.018(2) 0.016(2) -0.0048(19) -0.0067(18) -0.0007(18)
Br1B 0.0266(4) 0.0183(4) 0.0319(4) -0.0084(3) -0.0161(3) 0.0065(3)
C1B 0.011(3) 0.013(3) 0.014(3) -0.005(3) -0.004(3) 0.000(2)
C2B 0.012(3) 0.012(3) 0.017(3) -0.002(3) -0.008(3) 0.004(2)
C3B 0.015(3) 0.011(3) 0.017(3) -0.006(3) -0.003(3) -0.002(2)
C4B 0.013(3) 0.023(4) 0.026(4) -0.003(3) -0.004(3) -0.004(3)
C5B 0.023(3) 0.025(4) 0.017(3) 0.002(3) -0.008(3) -0.010(3)
C6B 0.015(3) 0.020(4) 0.021(4) 0.001(3) -0.004(3) -0.006(3)
C7B 0.015(3) 0.009(3) 0.025(4) -0.005(3) -0.012(3) 0.002(2)
C8B 0.013(3) 0.015(3) 0.019(3) -0.001(3) -0.007(3) -0.001(3)
C9B 0.017(3) 0.016(3) 0.016(3) -0.005(3) -0.005(3) 0.003(3)
C10B 0.027(4) 0.016(4) 0.025(4) -0.003(3) -0.001(3) 0.001(3)
C11B 0.021(3) 0.032(4) 0.019(4) -0.011(3) -0.003(3) -0.008(3)
C12B 0.016(3) 0.028(4) 0.023(4) -0.012(3) 0.001(3) -0.004(3)
C13B 0.014(3) 0.016(3) 0.019(3) -0.003(3) -0.006(3) 0.000(3)
C14B 0.009(3) 0.015(3) 0.017(3) -0.004(3) -0.003(3) 0.001(2)
C15B 0.007(3) 0.019(3) 0.018(3) -0.005(3) -0.006(3) -0.001(2)
C16B 0.015(3) 0.020(3) 0.016(3) -0.007(3) -0.004(3) -0.003(3)
C17B 0.009(3) 0.021(3) 0.025(4) -0.011(3) -0.007(3) 0.002(3)
C18B 0.006(3) 0.020(3) 0.027(4) -0.008(3) -0.008(3) 0.005(2)
C19B 0.017(3) 0.019(3) 0.019(3) -0.002(3) -0.011(3) -0.003(3)
C20B 0.017(3) 0.019(3) 0.012(3) -0.005(3) -0.006(3) 0.002(3)
C21B 0.019(3) 0.011(3) 0.011(3) -0.001(3) -0.003(3) -0.001(3)
C22B 0.017(3) 0.013(3) 0.017(3) -0.001(3) -0.006(3) 0.000(3)
C23B 0.014(3) 0.014(3) 0.014(3) -0.003(3) -0.003(3) 0.000(3)
C24B 0.018(3) 0.018(3) 0.019(3) -0.003(3) -0.007(3) -0.002(3)
C25B 0.020(3) 0.013(3) 0.026(4) -0.002(3) -0.007(3) -0.006(3)
C26B 0.011(3) 0.030(4) 0.025(4) -0.006(3) -0.005(3) -0.003(3)
C27B 0.014(3) 0.015(3) 0.017(3) 0.002(3) -0.002(3) -0.003(3)
C28B 0.020(3) 0.017(3) 0.016(3) -0.005(3) -0.008(3) 0.001(3)
C29B 0.021(3) 0.024(4) 0.014(3) -0.013(3) -0.005(3) -0.002(3)
C30B 0.042(4) 0.030(4) 0.018(4) -0.011(3) -0.005(3) -0.007(3)
C31B 0.023(4) 0.030(4) 0.026(4) -0.015(3) -0.006(3) -0.002(3)
C32B 0.026(4) 0.028(4) 0.025(4) -0.016(3) -0.010(3) 0.004(3)
C33B 0.022(3) 0.023(4) 0.017(3) -0.009(3) -0.009(3) 0.001(3)
C1S 0.034(4) 0.037(5) 0.028(4) -0.009(4) -0.005(3) 0.000(4)
Cl1S 0.0674(15) 0.0532(14) 0.0292(11) -0.0060(10) -0.0195(10) -0.0131(11)
Cl2S 0.0444(11) 0.0343(11) 0.0342(11) -0.0098(9) -0.0035(9) -0.0070(9)

loop_
_geom_bond_atom_site_label_1
_geom_bond_atom_site_label_2
_geom_bond_distance
_geom_bond_site_symmetry_2
_geom_bond_publ_flag
Al1A O2A 1.755(4) . ?
Al1A O1A 1.814(4) . ?
Al1A N1A 1.958(5) . ?
Al1A N2A 2.023(5) . ?
Al1A Br1A 2.3640(19) . ?
N1A C15A 1.294(8) . ?
N1A C16A 1.495(7) . ?
N2A C19A 1.287(8) . ?
N2A C18A 1.480(8) . ?
O1A C1A 1.331(7) . ?
O2A C21A 1.333(7) . ?
C1A C14A 1.401(8) . ?
C1A C2A 1.423(8) . ?
C2A C7A 1.384(9) . ?
C2A C3A 1.542(8) . ?
C3A C5A 1.530(9) . ?
C3A C6A 1.538(8) . ?
C3A C4A 1.545(9) . ?
C4A H4A1 0.9800 . ?
C4A H4A2 0.9800 . ?
C4A H4A3 0.9800 . ?
C5A H5A1 0.9800 . ?
C5A H5A2 0.9800 . ?
C5A H5A3 0.9800 . ?
C6A H6A1 0.9800 . ?
C6A H6A2 0.9800 . ?
C6A H6A3 0.9800 . ?
C7A C8A 1.409(9) . ?
C7A H7A 0.9500 . ?
C8A C13A 1.364(9) . ?
C8A C9A 1.550(9) . ?
C9A C11A 1.518(8) . ?
C9A C12A 1.529(9) . ?
C9A C10A 1.550(9) . ?
C10A H10A 0.9800 . ?
C10A H10B 0.9800 . ?
C10A H10C 0.9800 . ?
C11A H11A 0.9800 . ?
C11A H11B 0.9800 . ?
C11A H11C 0.9800 . ?
C12A H12A 0.9800 . ?
C12A H12B 0.9800 . ?
C12A H12C 0.9800 . ?
C13A C14A 1.425(8) . ?
C13A H13A 0.9500 . ?
C14A C15A 1.435(8) . ?
C15A H15A 0.9500 . ?
C16A C17A 1.511(8) . ?
C16A H16A 0.9900 . ?
C16A H16B 0.9900 . ?
C17A C18A 1.534(9) . ?
C17A H17A 0.9900 . ?
C17A H17B 0.9900 . ?
C18A H18A 0.9900 . ?
C18A H18B 0.9900 . ?
C19A C20A 1.444(9) . ?
C19A H19A 0.9500 . ?
C20A C33A 1.395(9) . ?
C20A C21A 1.422(8) . ?
C21A C22A 1.416(8) . ?
C22A C27A 1.394(8) . ?
C22A C23A 1.534(9) . ?
C23A C25A 1.536(9) . ?
C23A C24A 1.539(9) . ?
C23A C26A 1.539(9) . ?
C24A H24A 0.9800 . ?
C24A H24B 0.9800 . ?
C24A H24C 0.9800 . ?
C25A H25A 0.9800 . ?
C25A H25B 0.9800 . ?
C25A H25C 0.9800 . ?
C26A H26A 0.9800 . ?
C26A H26B 0.9800 . ?
C26A H26C 0.9800 . ?
C27A C28A 1.400(9) . ?
C27A H27A 0.9500 . ?
C28A C33A 1.376(9) . ?
C28A C29A 1.550(9) . ?
C29A C31A 1.490(11) . ?
C29A C32A 1.520(10) . ?
C29A C30A 1.548(11) . ?
C30A H30A 0.9800 . ?
C30A H30B 0.9800 . ?
C30A H30C 0.9800 . ?
C31A H31A 0.9800 . ?
C31A H31B 0.9800 . ?
C31A H31C 0.9800 . ?
C32A H32A 0.9800 . ?
C32A H32B 0.9800 . ?
C32A H32C 0.9800 . ?
C33A H33A 0.9500 . ?
Al1B O2B 1.759(4) . ?
Al1B O1B 1.815(4) . ?
Al1B N1B 1.962(5) . ?
Al1B N2B 2.020(5) . ?
Al1B Br1B 2.3654(19) . ?
N1B C15B 1.302(8) . ?
N1B C16B 1.483(8) . ?
N2B C19B 1.287(8) . ?
N2B C18B 1.487(7) . ?
O1B C1B 1.339(7) . ?
O2B C21B 1.345(7) . ?
C1B C14B 1.390(8) . ?
C1B C2B 1.437(8) . ?
C2B C7B 1.382(8) . ?
C2B C3B 1.539(8) . ?
C3B C6B 1.528(8) . ?
C3B C4B 1.531(8) . ?
C3B C5B 1.545(9) . ?
C4B H4B1 0.9800 . ?
C4B H4B2 0.9800 . ?
C4B H4B3 0.9800 . ?
C5B H5B1 0.9800 . ?
C5B H5B2 0.9800 . ?
C5B H5B3 0.9800 . ?
C6B H6B1 0.9800 . ?
C6B H6B2 0.9800 . ?
C6B H6B3 0.9800 . ?
C7B C8B 1.405(8) . ?
C7B H7B 0.9500 . ?
C8B C13B 1.373(9) . ?
C8B C9B 1.531(8) . ?
C9B C12B 1.532(9) . ?
C9B C11B 1.540(9) . ?
C9B C10B 1.542(9) . ?
C10B H10D 0.9800 . ?
C10B H10E 0.9800 . ?
C10B H10F 0.9800 . ?
C11B H11D 0.9800 . ?
C11B H11E 0.9800 . ?
C11B H11F 0.9800 . ?
C12B H12D 0.9800 . ?
C12B H12E 0.9800 . ?
C12B H12F 0.9800 . ?
C13B C14B 1.428(8) . ?
C13B H13B 0.9500 . ?
C14B C15B 1.431(8) . ?
C15B H15B 0.9500 . ?
C16B C17B 1.526(8) . ?
C16B H16C 0.9900 . ?
C16B H16D 0.9900 . ?
C17B C18B 1.529(9) . ?
C17B H17C 0.9900 . ?
C17B H17D 0.9900 . ?
C18B H18C 0.9900 . ?
C18B H18D 0.9900 . ?
C19B C20B 1.439(8) . ?
C19B H19B 0.9500 . ?
C20B C21B 1.401(8) . ?
C20B C33B 1.404(8) . ?
C21B C22B 1.414(8) . ?
C22B C27B 1.381(9) . ?
C22B C23B 1.520(8) . ?
C23B C26B 1.539(8) . ?
C23B C24B 1.542(8) . ?
C23B C25B 1.551(8) . ?
C24B H24D 0.9800 . ?
C24B H24E 0.9800 . ?
C24B H24F 0.9800 . ?
C25B H25D 0.9800 . ?
C25B H25E 0.9800 . ?
C25B H25F 0.9800 . ?
C26B H26D 0.9800 . ?
C26B H26E 0.9800 . ?
C26B H26F 0.9800 . ?
C27B C28B 1.424(8) . ?
C27B H27B 0.9500 . ?
C28B C33B 1.381(9) . ?
C28B C29B 1.514(8) . ?
C29B C30B 1.521(9) . ?
C29B C31B 1.541(9) . ?
C29B C32B 1.552(9) . ?
C30B H30D 0.9800 . ?
C30B H30E 0.9800 . ?
C30B H30F 0.9800 . ?
C31B H31D 0.9800 . ?
C31B H31E 0.9800 . ?
C31B H31F 0.9800 . ?
C32B H32D 0.9800 . ?
C32B H32E 0.9800 . ?
C32B H32F 0.9800 . ?
C33B H33B 0.9500 . ?
C1S Cl2S 1.743(7) . ?
C1S Cl1S 1.753(8) . ?
C1S H1S1 0.9900 . ?
C1S H1S2 0.9900 . ?
